data_2008215
loop_
_publ_author_name
'Jayanta Kumar Ray'
'Manas Kumar Haldar'
'Susmita Gupta'
'Kandasamy Chinnakali'
'Hoong-Kun Fun'

_publ_section_title
;
 7,8,10,11,12,13-Hexahydro-4-methylnaphtho[2,3-<i>c</i>]acridine
;
_journal_issue 3
_journal_name_full 'Acta Crystallographica Section C'
_journal_page_first 397
_journal_page_last 399
_journal_paper_doi 10.1107/S0108270198013225
_journal_volume 55
_journal_year 1999
_chemical_formula_sum 'C22 H21 N'
_chemical_formula_weight 299.40
_chemical_name_systematic
;
1,2,3,4,6,7-hexahydro-10-methyl-naphtho[2,3-c]acridine
;
_space_group_IT_number 14
_symmetry_cell_setting monoclinic
_symmetry_space_group_name_Hall '-P 2ybc'
_symmetry_space_group_name_H-M 'P 1 21/c 1'
_audit_creation_method SHELXL
_cell_angle_alpha 90.00
_cell_angle_beta 90.291(2)
_cell_angle_gamma 90.00
_cell_formula_units_Z 4
_cell_length_a 12.2516(8)
_cell_length_b 13.2439(9)
_cell_length_c 10.1913(7)
_cell_measurement_reflns_used 2875
_cell_measurement_temperature 293(2)
_cell_measurement_theta_max 28.5
_cell_measurement_theta_min 3.02
_cell_volume 1653.61(19)
_computing_cell_refinement 'SAINT (Siemens, 1996)'
_computing_data_collection 'SMART (Siemens, 1996)'
_computing_data_reduction SAINT
_computing_molecular_graphics SHELXTL
_computing_publication_material 'SHELXTL and PARST (Nardelli, 1995)'
_computing_structure_refinement SHELXTL
_computing_structure_solution 'SHELXTL (Sheldrick, 1996)'
_diffrn_ambient_temperature 293(2)
_diffrn_measurement_device 'Siemens SMART CCD area-detector'
_diffrn_measurement_method '\w scans'
_diffrn_radiation_monochromator graphite
_diffrn_radiation_source 'fine-focus sealed tube'
_diffrn_radiation_type MoK\a
_diffrn_radiation_wavelength 0.71073
_diffrn_reflns_av_R_equivalents 0.045
_diffrn_reflns_av_sigmaI/netI 0.060
_diffrn_reflns_limit_h_max 16
_diffrn_reflns_limit_h_min -16
_diffrn_reflns_limit_k_max 17
_diffrn_reflns_limit_k_min 0
_diffrn_reflns_limit_l_max 13
_diffrn_reflns_limit_l_min 0
_diffrn_reflns_number 11105
_diffrn_reflns_theta_max 28.5
_diffrn_reflns_theta_min 3.02
_exptl_absorpt_coefficient_mu 0.069
_exptl_absorpt_correction_type none
_exptl_crystal_colour 'light yellow'
_exptl_crystal_density_diffrn 1.203
_exptl_crystal_density_method 'not measured'
_exptl_crystal_description block
_exptl_crystal_F_000 640
_exptl_crystal_size_max 0.50
_exptl_crystal_size_mid 0.26
_exptl_crystal_size_min 0.20
_refine_diff_density_max 0.30
_refine_diff_density_min -0.21
_refine_ls_extinction_coef 0.006(3)
_refine_ls_extinction_method 'SHELXTL (Sheldrick, 1996)'
_refine_ls_goodness_of_fit_ref 1.021
_refine_ls_hydrogen_treatment constr
_refine_ls_matrix_type full
_refine_ls_number_parameters 227
_refine_ls_number_reflns 4159
_refine_ls_number_restraints 9
_refine_ls_restrained_S_all 1.021
_refine_ls_R_factor_all 0.163
_refine_ls_R_factor_gt 0.074
_refine_ls_shift/su_max <0.001
_refine_ls_shift/su_mean 0.000
_refine_ls_structure_factor_coef Fsqd
_refine_ls_weighting_details 'w = 1/[\s^2^(Fo^2^)+(0.0964P)^2^+0.318P] where P=(Fo^2^+2Fc^2^)/3'
_refine_ls_weighting_scheme calc
_refine_ls_wR_factor_ref 0.241
_reflns_number_gt 1839
_reflns_number_total 4159
_reflns_threshold_expression I>2\s(I)
_cod_data_source_file bm1281.cif
_cod_data_source_block I
_cod_depositor_comments
;
The following automatic conversions were performed:

'_refine_ls_weighting_scheme' value 'calc w =
1/[\s^2^(Fo^2^)+(0.0964P)^2^+0.318P] where P=(Fo^2^+2Fc^2^)/3' was
changed to 'calc'. New tag '_refine_ls_weighting_details' was
created. The value of the new tag was set to 'w =
1/[\s^2^(Fo^2^)+(0.0964P)^2^+0.318P] where P=(Fo^2^+2Fc^2^)/3'.

Automatic conversion script
Id: cif_fix_values 3143 2015-03-26 13:38:13Z robertas 
;
_cod_original_sg_symbol_H-M 'P 21/c'
_cod_database_code 2008215

loop_
_symmetry_equiv_pos_as_xyz
'x, y, z'
'-x, y+1/2, -z+1/2'
'-x, -y, -z'
'x, -y-1/2, z-1/2'

loop_
_atom_site_label
_atom_site_fract_x
_atom_site_fract_y
_atom_site_fract_z
_atom_site_U_iso_or_equiv
_atom_site_adp_type
_atom_site_calc_flag
_atom_site_refinement_flags
_atom_site_occupancy
_atom_site_disorder_assembly
_atom_site_disorder_group
_atom_site_type_symbol
C1 0.9016(3) 0.1655(2) 0.6136(3) 0.0786(9) Uani d . 1 . . C
C2 0.8016(2) 0.1947(2) 0.6566(3) 0.0733(8) Uani d . 1 . . C
H2A 0.7968 0.2302 0.7351 0.088 Uiso calc R 1 . . H
C3 0.7047(2) 0.17298(18) 0.5860(3) 0.0603(7) Uani d . 1 . . C
C4 0.5999(2) 0.2003(2) 0.6284(3) 0.0706(8) Uani d . 1 . . C
H4A 0.5920 0.2359 0.7065 0.085 Uiso calc R 1 . . H
C5 0.5101(2) 0.17555(19) 0.5569(3) 0.0628(7) Uani d D 1 . . C
C6A 0.3942(3) 0.1883(4) 0.6098(4) 0.0740(12) Uani d PDU 0.80 A 1 C
H6AA 0.3702 0.1258 0.6500 0.089 Uiso calc PR 0.80 A 1 H
H6AB 0.3932 0.2408 0.6761 0.089 Uiso calc PR 0.80 A 1 H
C6B 0.4038(7) 0.2384(9) 0.5582(15) 0.062(4) Uani d PDU 0.20 A 2 C
H6BA 0.3945 0.2720 0.6420 0.074 Uiso calc PR 0.20 A 2 H
H6BB 0.4042 0.2888 0.4891 0.074 Uiso calc PR 0.20 A 2 H
C7A 0.3185(4) 0.2161(3) 0.4984(4) 0.0730(11) Uani d PDU 0.80 A 1 C
H7AA 0.3380 0.2821 0.4646 0.088 Uiso calc PR 0.80 A 1 H
H7AB 0.2441 0.2193 0.5301 0.088 Uiso calc PR 0.80 A 1 H
C7B 0.3139(10) 0.1610(10) 0.5350(8) 0.054(3) Uani d PDU 0.20 A 2 C
H7BA 0.2426 0.1891 0.5535 0.065 Uiso calc PR 0.20 A 2 H
H7BB 0.3251 0.1012 0.5884 0.065 Uiso calc PR 0.20 A 2 H
C8 0.3265(2) 0.13709(19) 0.3881(2) 0.0612(7) Uani d D 1 . . C
C9 0.2378(2) 0.1150(2) 0.3082(3) 0.0689(7) Uani d . 1 . . C
H9A 0.1702 0.1424 0.3292 0.083 Uiso calc R 1 . . H
C10 0.2454(2) 0.0541(2) 0.1986(2) 0.0602(7) Uani d . 1 . . C
C11 0.1460(2) 0.0354(2) 0.1132(3) 0.0839(9) Uani d . 1 . . C
H11A 0.0861 0.0147 0.1689 0.101 Uiso calc R 1 . . H
H11B 0.1253 0.0985 0.0715 0.101 Uiso calc R 1 . . H
C12 0.1620(3) -0.0435(3) 0.0082(4) 0.1195(14) Uani d . 1 . . C
H12A 0.1480 -0.1095 0.0456 0.143 Uiso calc R 1 . . H
H12B 0.1086 -0.0324 -0.0610 0.143 Uiso calc R 1 . . H
C13 0.2713(3) -0.0435(3) -0.0496(3) 0.0998(11) Uani d . 1 . . C
H13A 0.2830 0.0200 -0.0950 0.120 Uiso calc R 1 . . H
H13B 0.2762 -0.0974 -0.1137 0.120 Uiso calc R 1 . . H
C14 0.3578(2) -0.0572(3) 0.0513(3) 0.0858(9) Uani d . 1 . . C
H14A 0.4284 -0.0461 0.0110 0.103 Uiso calc R 1 . . H
H14B 0.3559 -0.1264 0.0824 0.103 Uiso calc R 1 . . H
C15 0.3463(2) 0.01296(19) 0.1671(2) 0.0601(7) Uani d . 1 . . C
C16 0.4353(2) 0.03530(18) 0.2472(2) 0.0587(6) Uani d . 1 . . C
H16A 0.5027 0.0073 0.2266 0.070 Uiso calc R 1 . . H
C17 0.42804(18) 0.09720(16) 0.3559(2) 0.0485(6) Uani d . 1 . . C
C18 0.52484(19) 0.12221(16) 0.4371(2) 0.0499(6) Uani d . 1 . . C
N19 0.62174(17) 0.09513(15) 0.39346(19) 0.0586(6) Uani d . 1 . . N
C20 0.7111(2) 0.11894(19) 0.4675(2) 0.0587(6) Uani d . 1 . . C
C21 0.8159(2) 0.0896(3) 0.4237(3) 0.0819(9) Uani d . 1 . . C
H21A 0.8228 0.0539 0.3456 0.098 Uiso calc R 1 . . H
C22 0.9065(2) 0.1134(2) 0.4951(3) 0.0846(9) Uani d . 1 . . C
H22A 0.9745 0.0941 0.4635 0.102 Uiso calc R 1 . . H
C23 1.0052(3) 0.1884(3) 0.6897(4) 0.1132(13) Uani d . 1 . . C
H23A 0.9873 0.2246 0.7683 0.170 Uiso calc R 1 . . H
H23B 1.0528 0.2288 0.6367 0.170 Uiso calc R 1 . . H
H23C 1.0411 0.1263 0.7123 0.170 Uiso calc R 1 . . H

loop_
_atom_site_aniso_label
_atom_site_aniso_U_11
_atom_site_aniso_U_22
_atom_site_aniso_U_33
_atom_site_aniso_U_12
_atom_site_aniso_U_13
_atom_site_aniso_U_23
C1 0.064(2) 0.076(2) 0.096(2) -0.0146(15) -0.0165(16) 0.0177(17)
C2 0.073(2) 0.0624(17) 0.0840(19) -0.0127(14) -0.0139(16) 0.0008(14)
C3 0.0623(17) 0.0504(14) 0.0683(17) -0.0079(12) -0.0086(13) 0.0094(12)
C4 0.073(2) 0.0676(17) 0.0709(17) -0.0001(14) -0.0055(14) -0.0194(14)
C5 0.0607(17) 0.0636(16) 0.0640(16) 0.0028(12) -0.0013(12) -0.0114(13)
C6A 0.067(3) 0.091(3) 0.064(3) 0.012(2) 0.0078(19) -0.016(2)
C6B 0.046(8) 0.096(12) 0.043(8) 0.000(7) 0.004(6) -0.029(7)
C7A 0.068(3) 0.072(3) 0.079(3) 0.023(2) 0.003(2) -0.012(2)
C7B 0.039(7) 0.051(8) 0.071(9) 0.010(6) 0.011(6) -0.003(7)
C8 0.0508(15) 0.0713(17) 0.0616(16) 0.0103(12) 0.0048(12) -0.0044(13)
C9 0.0464(15) 0.085(2) 0.0754(18) 0.0108(13) 0.0034(13) -0.0029(15)
C10 0.0518(16) 0.0652(16) 0.0637(16) -0.0044(12) -0.0015(12) 0.0057(13)
C11 0.0593(19) 0.099(2) 0.094(2) -0.0059(16) -0.0169(15) -0.0045(18)
C12 0.081(3) 0.167(4) 0.110(3) -0.012(2) -0.025(2) -0.043(3)
C13 0.103(3) 0.109(3) 0.087(2) -0.006(2) -0.019(2) -0.025(2)
C14 0.068(2) 0.107(2) 0.082(2) -0.0105(17) -0.0048(15) -0.0320(18)
C15 0.0520(16) 0.0684(16) 0.0598(15) -0.0050(12) 0.0003(12) -0.0044(12)
C16 0.0480(14) 0.0669(16) 0.0613(15) 0.0041(11) 0.0035(11) -0.0034(12)
C17 0.0497(14) 0.0486(13) 0.0474(13) 0.0029(10) 0.0041(10) 0.0044(10)
C18 0.0534(15) 0.0451(12) 0.0512(13) 0.0037(10) 0.0013(11) 0.0065(10)
N19 0.0499(13) 0.0704(14) 0.0555(12) 0.0067(10) -0.0016(9) 0.0023(10)
C20 0.0534(16) 0.0613(15) 0.0615(15) 0.0023(11) -0.0032(12) 0.0092(12)
C21 0.0590(19) 0.108(2) 0.0784(19) 0.0102(16) -0.0029(15) 0.0046(17)
C22 0.0491(18) 0.110(3) 0.095(2) 0.0030(16) -0.0049(16) 0.016(2)
C23 0.072(2) 0.128(3) 0.139(3) -0.030(2) -0.030(2) 0.012(3)

loop_
_atom_type_symbol
_atom_type_description
_atom_type_scat_dispersion_real
_atom_type_scat_dispersion_imag
_atom_type_scat_source
C C 0.0033 0.0016 'International Tables Vol C Tables 4.2.6.8 and 6.1.1.4'
H H 0.0000 0.0000 'International Tables Vol C Tables 4.2.6.8 and 6.1.1.4'
N N 0.0061 0.0033 'International Tables Vol C Tables 4.2.6.8 and 6.1.1.4'

loop_
_geom_angle_atom_site_label_1
_geom_angle_atom_site_label_2
_geom_angle_atom_site_label_3
_geom_angle
C2 C1 C22 117.6(3)
C2 C1 C23 122.1(3)
C22 C1 C23 120.2(3)
C1 C2 C3 122.3(3)
C4 C3 C20 116.8(2)
C4 C3 C2 123.9(3)
C20 C3 C2 119.3(3)
C5 C4 C3 120.8(2)
C4 C5 C18 118.4(2)
C4 C5 C6A 122.4(3)
C18 C5 C6A 118.6(3)
C4 C5 C6B 123.1(5)
C18 C5 C6B 112.6(6)
C6A C5 C6B 32.3(5)
C7A C6A C5 109.3(3)
C7B C6B C5 104.2(8)
C6A C7A C8 110.0(3)
C6B C7B C8 102.3(8)
C9 C8 C17 118.7(2)
C9 C8 C7B 122.2(5)
C17 C8 C7B 113.7(5)
C9 C8 C7A 121.3(2)
C17 C8 C7A 119.4(3)
C7B C8 C7A 31.0(4)
C10 C9 C8 122.8(2)
C9 C10 C15 118.6(2)
C9 C10 C11 120.2(2)
C15 C10 C11 121.2(3)
C12 C11 C10 114.5(3)
C13 C12 C11 114.0(3)
C12 C13 C14 111.9(3)
C13 C14 C15 113.4(3)
C10 C15 C16 118.5(2)
C10 C15 C14 120.6(2)
C16 C15 C14 120.9(2)
C17 C16 C15 122.9(2)
C16 C17 C8 118.4(2)
C16 C17 C18 121.7(2)
C8 C17 C18 119.8(2)
N19 C18 C5 122.8(2)
N19 C18 C17 118.1(2)
C5 C18 C17 119.1(2)
C18 N19 C20 118.2(2)
N19 C20 C3 123.0(2)
N19 C20 C21 119.2(3)
C3 C20 C21 117.8(2)
C22 C21 C20 120.4(3)
C21 C22 C1 122.7(3)

loop_
_geom_bond_atom_site_label_1
_geom_bond_atom_site_label_2
_geom_bond_site_symmetry_2
_geom_bond_distance
_geom_bond_publ_flag
C1 C2 . 1.359(4) ?
C1 C22 . 1.392(4) ?
C1 C23 . 1.514(4) ?
C2 C3 . 1.415(4) ?
C3 C4 . 1.404(4) ?
C3 C20 . 1.406(3) ?
C4 C5 . 1.357(4) ?
C5 C18 . 1.423(3) n
C5 C6A . 1.531(4) n
C5 C6B . 1.546(8) ?
C6A C7A . 1.508(4) n
C6B C7B . 1.523(9) ?
C7A C8 . 1.539(4) n
C7B C8 . 1.538(8) ?
C8 C9 . 1.387(3) n
C8 C17 . 1.392(3) n
C9 C10 . 1.381(3) n
C10 C15 . 1.390(3) n
C10 C11 . 1.513(4) n
C11 C12 . 1.510(4) n
C12 C13 . 1.466(5) n
C13 C14 . 1.484(4) n
C14 C15 . 1.510(4) n
C15 C16 . 1.391(3) n
C16 C17 . 1.382(3) n
C17 C18 . 1.480(3) n
C18 N19 . 1.319(3) n
N19 C20 . 1.364(3) n
C20 C21 . 1.415(4) ?
C21 C22 . 1.362(4) ?

loop_
_geom_torsion_atom_site_label_1
_geom_torsion_atom_site_label_2
_geom_torsion_atom_site_label_3
_geom_torsion_atom_site_label_4
_geom_torsion
C22 C1 C2 C3 0.6(4)
C23 C1 C2 C3 -179.7(3)
C1 C2 C3 C4 178.9(2)
C1 C2 C3 C20 0.3(4)
C20 C3 C4 C5 -0.3(4)
C2 C3 C4 C5 -178.8(2)
C3 C4 C5 C18 -0.8(4)
C3 C4 C5 C6A 169.7(3)
C3 C4 C5 C6B -151.7(7)
C4 C5 C6A C7A 146.2(3)
C18 C5 C6A C7A -43.3(5)
C6B C5 C6A C7A 44.3(9)
C4 C5 C6B C7B -149.1(6)
C18 C5 C6B C7B 58.5(10)
C6A C5 C6B C7B -49.6(7)
C5 C6A C7A C8 55.1(5)
C5 C6B C7B C8 -74.1(12)
C6B C7B C8 C9 -145.8(6)
C6B C7B C8 C17 60.6(9)
C6B C7B C8 C7A -47.5(6)
C6A C7A C8 C9 149.3(3)
C6A C7A C8 C17 -39.7(5)
C6A C7A C8 C7B 47.9(9)
C17 C8 C9 C10 0.8(4)
C7B C8 C9 C10 -151.6(7)
C7A C8 C9 C10 171.8(3)
C8 C9 C10 C15 0.1(4)
C8 C9 C10 C11 -178.2(3)
C9 C10 C11 C12 -172.0(3)
C15 C10 C11 C12 9.7(4)
C10 C11 C12 C13 -36.1(5)
C11 C12 C13 C14 56.9(5)
C12 C13 C14 C15 -49.7(4)
C9 C10 C15 C16 -0.2(4)
C11 C10 C15 C16 178.1(2)
C9 C10 C15 C14 177.7(3)
C11 C10 C15 C14 -4.0(4)
C13 C14 C15 C10 23.8(4)
C13 C14 C15 C16 -158.3(3)
C10 C15 C16 C17 -0.6(4)
C14 C15 C16 C17 -178.4(2)
C15 C16 C17 C8 1.4(4)
C15 C16 C17 C18 -178.1(2)
C9 C8 C17 C16 -1.5(4)
C7B C8 C17 C16 153.1(5)
C7A C8 C17 C16 -172.7(3)
C9 C8 C17 C18 178.0(2)
C7B C8 C17 C18 -27.4(6)
C7A C8 C17 C18 6.8(4)
C4 C5 C18 N19 0.7(4)
C6A C5 C18 N19 -170.2(3)
C6B C5 C18 N19 154.5(6)
C4 C5 C18 C17 -178.2(2)
C6A C5 C18 C17 10.9(4)
C6B C5 C18 C17 -24.4(6)
C16 C17 C18 N19 9.0(3)
C8 C17 C18 N19 -170.5(2)
C16 C17 C18 C5 -172.0(2)
C8 C17 C18 C5 8.4(3)
C5 C18 N19 C20 0.5(3)
C17 C18 N19 C20 179.40(19)
C18 N19 C20 C3 -1.6(3)
C18 N19 C20 C21 179.2(2)
C4 C3 C20 N19 1.5(4)
C2 C3 C20 N19 -179.8(2)
C4 C3 C20 C21 -179.3(2)
C2 C3 C20 C21 -0.7(4)
N19 C20 C21 C22 179.3(3)
C3 C20 C21 C22 0.1(4)
C20 C21 C22 C1 0.9(5)
C2 C1 C22 C21 -1.3(5)
C23 C1 C22 C21 179.0(3)
